data_7244681
loop_
_publ_author_name
'Baruah, Jubaraj Bikash'
'Nath, Jitendra'

_publ_section_title
;
 Polymorphic Solvates, Ionic-cocrystals and C-N Bond Formation to Form
 Ionic Cocrystal In Sulfamethoxazole and Sulfathiazole Derived Urea
;
_journal_name_full CrystEngComm
_journal_paper_doi 10.1039/D1CE01731D
_journal_year 2022
_chemical_formula_sum 'C20 H22 N6 O7 S'
_chemical_formula_weight 490.49
_space_group_crystal_system monoclinic
_space_group_IT_number 14
_space_group_name_Hall '-P 2yn'
_space_group_name_H-M_alt 'P 1 21/n 1'
_atom_sites_solution_hydrogens mixed
_audit_creation_method SHELXL-2014/7
_audit_update_record
;
2021-10-15 deposited with the CCDC.	2022-03-30 downloaded from the CCDC.
;
_cell_angle_alpha 90
_cell_angle_beta 93.805(6)
_cell_angle_gamma 90
_cell_formula_units_Z 4
_cell_length_a 5.4023(8)
_cell_length_b 23.533(4)
_cell_length_c 18.032(3)
_cell_measurement_reflns_used 9621
_cell_measurement_temperature 296(2)
_cell_measurement_theta_max 26.43
_cell_measurement_theta_min 2.26
_cell_volume 2287.4(6)
_computing_structure_refinement 'SHELXL-2014/7 (Sheldrick, 2014)'
_diffrn_ambient_temperature 296(2)
_diffrn_measured_fraction_theta_full 0.999
_diffrn_measured_fraction_theta_max 0.999
_diffrn_measurement_device_type 'Bruker APEX-II CCD'
_diffrn_measurement_method '\f and \w scans'
_diffrn_radiation_type MoK\a
_diffrn_radiation_wavelength 0.71073
_diffrn_reflns_av_R_equivalents 0.1054
_diffrn_reflns_av_unetI/netI 0.0426
_diffrn_reflns_Laue_measured_fraction_full 0.999
_diffrn_reflns_Laue_measured_fraction_max 0.999
_diffrn_reflns_limit_h_max 6
_diffrn_reflns_limit_h_min -6
_diffrn_reflns_limit_k_max 28
_diffrn_reflns_limit_k_min -28
_diffrn_reflns_limit_l_max 21
_diffrn_reflns_limit_l_min -21
_diffrn_reflns_number 58056
_diffrn_reflns_point_group_measured_fraction_full 0.999
_diffrn_reflns_point_group_measured_fraction_max 0.999
_diffrn_reflns_theta_full 25.049
_diffrn_reflns_theta_max 25.049
_diffrn_reflns_theta_min 2.068
_exptl_absorpt_coefficient_mu 0.196
_exptl_absorpt_correction_type none
_exptl_absorpt_process_details none
_exptl_crystal_colour Yellow
_exptl_crystal_density_diffrn 1.424
_exptl_crystal_description Needle
_exptl_crystal_F_000 1024
_exptl_crystal_size_max 0.31
_exptl_crystal_size_mid 0.29
_exptl_crystal_size_min 0.28
_refine_diff_density_max 0.475
_refine_diff_density_min -0.430
_refine_diff_density_rms 0.049
_refine_ls_extinction_method none
_refine_ls_goodness_of_fit_ref 1.111
_refine_ls_hydrogen_treatment mixed
_refine_ls_matrix_type full
_refine_ls_number_parameters 322
_refine_ls_number_reflns 4060
_refine_ls_number_restraints 1
_refine_ls_restrained_S_all 1.127
_refine_ls_R_factor_all 0.0985
_refine_ls_R_factor_gt 0.0689
_refine_ls_shift/su_max 0.000
_refine_ls_shift/su_mean 0.000
_refine_ls_structure_factor_coef Fsqd
_refine_ls_weighting_details 'w=1/[\s^2^(Fo^2^)+(0.0700P)^2^+2.0900P] where P=(Fo^2^+2Fc^2^)/3'
_refine_ls_weighting_scheme calc
_refine_ls_wR_factor_gt 0.1737
_refine_ls_wR_factor_ref 0.1931
_reflns_Friedel_coverage 0.000
_reflns_number_gt 2826
_reflns_number_total 4060
_reflns_threshold_expression 'I > 2\s(I)'
_cod_data_source_file d1ce01731d2.cif
_cod_data_source_block SMZUP1
_cod_original_sg_symbol_H-M 'P 21/n'
_cod_database_code 7244681
_shelx_shelxl_version_number 2014/7
_shelx_space_group_comment
;
The symmetry employed for this shelxl refinement is uniquely defined
by the following loop, which should always be used as a source of
symmetry information in preference to the above space-group names.
They are only intended as comments.
;

loop_
_space_group_symop_operation_xyz
'x, y, z'
'-x+1/2, y+1/2, -z+1/2'
'-x, -y, -z'
'x-1/2, -y-1/2, z-1/2'

loop_
_atom_site_label
_atom_site_type_symbol
_atom_site_fract_x
_atom_site_fract_y
_atom_site_fract_z
_atom_site_U_iso_or_equiv
_atom_site_adp_type
_atom_site_occupancy
_atom_site_site_symmetry_order
_atom_site_calc_flag
_atom_site_refinement_flags_posn
_atom_site_refinement_flags_adp
_atom_site_refinement_flags_occupancy
_atom_site_disorder_assembly
_atom_site_disorder_group
S1 S 0.18761(17) 0.80227(4) 0.11112(6) 0.0629(3) Uani 1 1 d . . . . .
O6 O -0.1629(6) 0.9371(2) -0.0619(3) 0.165(2) Uani 1 1 d . . . . .
O5 O 0.4175(4) 0.80324(11) 0.07669(16) 0.0729(8) Uani 1 1 d . . . . .
O3 O -0.1875(5) 0.98417(12) 0.38066(17) 0.0791(8) Uani 1 1 d . . . . .
O2 O -0.3592(10) 1.23997(18) 0.6180(3) 0.162(2) Uani 1 1 d . . . . .
O4 O 0.1040(5) 0.75114(11) 0.14366(18) 0.0827(9) Uani 1 1 d . . . . .
O1 O -0.5810(7) 1.17014(16) 0.6458(2) 0.1085(12) Uani 1 1 d . . . . .
N5 N -0.2293(7) 0.8911(3) -0.0178(3) 0.143(2) Uani 1 1 d . . . . .
N3 N 0.1715(7) 0.99477(15) 0.3207(2) 0.0690(10) Uani 1 1 d . . . . .
N2 N 0.0660(7) 1.06099(15) 0.4049(2) 0.0687(9) Uani 1 1 d . . . . .
N1 N -0.4217(8) 1.19078(17) 0.6102(2) 0.0877(11) Uani 1 1 d . . . . .
N4 N -0.0298(6) 0.81789(16) 0.0462(2) 0.0690(10) Uani 1 1 d . . . . .
C13 C 0.1888(6) 0.85740(14) 0.1764(2) 0.0538(9) Uani 1 1 d . . . . .
C12 C 0.0073(7) 0.85931(16) 0.2272(2) 0.0636(10) Uani 1 1 d . . . . .
H12 H -0.1084 0.8301 0.2281 0.076 Uiso 1 1 calc R U . . .
C8 C 0.1697(7) 0.94769(15) 0.2747(2) 0.0563(9) Uani 1 1 d . . . . .
C2 C -0.3779(7) 1.10185(17) 0.5430(2) 0.0667(10) Uani 1 1 d . . . . .
H2 H -0.5096 1.0870 0.5675 0.080 Uiso 1 1 calc R U . . .
C6 C -0.0642(7) 1.09107(15) 0.4563(2) 0.0592(9) Uani 1 1 d . . . . .
C5 C -0.2624(7) 1.06928(17) 0.4922(2) 0.0645(10) Uani 1 1 d . . . . .
H5 H -0.3174 1.0325 0.4819 0.077 Uiso 1 1 calc R U . . .
C11 C 0.3636(6) 0.90041(16) 0.1754(2) 0.0638(10) Uani 1 1 d . . . . .
H11 H 0.4869 0.8994 0.1418 0.077 Uiso 1 1 calc R U . . .
C9 C -0.0038(7) 0.90379(16) 0.2761(2) 0.0613(10) Uani 1 1 d . . . . .
H9 H -0.1263 0.9047 0.3099 0.074 Uiso 1 1 calc R U . . .
C7 C -0.0015(7) 1.01064(16) 0.3693(2) 0.0626(10) Uani 1 1 d . . . . .
C4 C 0.0180(8) 1.14644(16) 0.4723(2) 0.0682(10) Uani 1 1 d . . . . .
H4 H 0.1521 1.1612 0.4489 0.082 Uiso 1 1 calc R U . . .
C14 C -0.0230(7) 0.8670(2) 0.0039(2) 0.0723(11) Uani 1 1 d . . . . .
C1 C -0.2973(7) 1.15660(17) 0.5573(2) 0.0648(10) Uani 1 1 d . . . . .
C10 C 0.3524(7) 0.94470(16) 0.2249(2) 0.0653(10) Uani 1 1 d . . . . .
H10 H 0.4710 0.9733 0.2248 0.078 Uiso 1 1 calc R U . . .
C3 C -0.1001(8) 1.17897(17) 0.5229(2) 0.0712(11) Uani 1 1 d . . . . .
H3 H -0.0465 1.2158 0.5336 0.085 Uiso 1 1 calc R U . . .
C15 C 0.1783(7) 0.8967(2) -0.0220(3) 0.0815(13) Uani 1 1 d . . . . .
H15 H 0.3457 0.8883 -0.0128 0.098 Uiso 1 1 calc R U . . .
C16 C 0.0813(8) 0.9391(3) -0.0623(3) 0.1034(18) Uani 1 1 d . . . . .
C17 C 0.1858(11) 0.9858(3) -0.1065(4) 0.149(3) Uani 1 1 d . . . . .
H17A H 0.1724 0.9759 -0.1583 0.224 Uiso 1 1 calc R U . . .
H17B H 0.3572 0.9914 -0.0906 0.224 Uiso 1 1 calc R U . . .
H17C H 0.0952 1.0202 -0.0992 0.224 Uiso 1 1 calc R U . . .
O7 O 0.4377(9) 0.09781(17) 0.3067(3) 0.1456(18) Uani 1 1 d . . . . .
N6 N 0.6504(9) 0.16041(16) 0.2451(3) 0.1049(15) Uani 1 1 d D . . . .
C19 C 0.549(3) 0.1729(9) 0.1783(5) 0.406(14) Uani 1 1 d D . . . .
H19A H 0.4219 0.1456 0.1645 0.609 Uiso 1 1 calc R U . . .
H19B H 0.6737 0.1720 0.1429 0.609 Uiso 1 1 calc R U . . .
H19C H 0.4769 0.2102 0.1791 0.609 Uiso 1 1 calc R U . . .
C20 C 0.5627(13) 0.1331(3) 0.2978(6) 0.165(3) Uani 1 1 d . . . . .
H20 H 0.6243 0.1478 0.3433 0.198 Uiso 1 1 calc R U . . .
C18 C 0.8616(15) 0.1976(4) 0.2671(6) 0.210(5) Uani 1 1 d . . . . .
H18A H 0.8590 0.2066 0.3190 0.315 Uiso 1 1 calc R U . . .
H18B H 0.8499 0.2320 0.2384 0.315 Uiso 1 1 calc R U . . .
H18C H 1.0138 0.1784 0.2584 0.315 Uiso 1 1 calc R U . . .
H2N H 0.180(8) 1.0781(18) 0.389(2) 0.071(13) Uiso 1 1 d . . . . .
H3N H 0.277(8) 1.0162(18) 0.315(2) 0.076(14) Uiso 1 1 d . . . . .
H4N H -0.172(8) 0.8063(17) 0.057(2) 0.077(13) Uiso 1 1 d . . . . .

loop_
_atom_site_aniso_label
_atom_site_aniso_U_11
_atom_site_aniso_U_22
_atom_site_aniso_U_33
_atom_site_aniso_U_23
_atom_site_aniso_U_13
_atom_site_aniso_U_12
S1 0.0502(5) 0.0534(5) 0.0867(7) -0.0019(5) 0.0169(5) 0.0020(4)
O6 0.054(2) 0.206(5) 0.236(5) 0.130(4) 0.016(3) 0.021(2)
O5 0.0495(14) 0.0696(17) 0.102(2) -0.0057(15) 0.0259(14) 0.0073(12)
O3 0.0650(17) 0.0742(18) 0.100(2) -0.0175(16) 0.0228(16) -0.0164(14)
O2 0.216(5) 0.082(3) 0.205(5) -0.043(3) 0.126(4) -0.026(3)
O4 0.0823(19) 0.0508(15) 0.118(2) 0.0034(15) 0.0292(17) -0.0037(13)
O1 0.111(3) 0.103(3) 0.118(3) -0.015(2) 0.057(2) -0.012(2)
N5 0.044(2) 0.178(5) 0.206(6) 0.097(4) 0.013(3) 0.002(3)
N3 0.071(2) 0.061(2) 0.078(2) -0.0060(18) 0.0251(18) -0.0198(18)
N2 0.072(2) 0.061(2) 0.075(2) -0.0040(17) 0.0184(19) -0.0150(17)
N1 0.101(3) 0.072(3) 0.093(3) -0.007(2) 0.030(2) 0.001(2)
N4 0.0459(18) 0.082(2) 0.081(2) -0.0056(19) 0.0113(17) -0.0120(16)
C13 0.0431(17) 0.052(2) 0.066(2) 0.0041(17) 0.0062(16) 0.0015(15)
C12 0.053(2) 0.057(2) 0.083(3) 0.001(2) 0.0168(19) -0.0091(16)
C8 0.055(2) 0.054(2) 0.060(2) 0.0057(17) 0.0063(17) -0.0037(16)
C2 0.065(2) 0.068(3) 0.068(3) 0.010(2) 0.011(2) -0.0056(19)
C6 0.063(2) 0.056(2) 0.058(2) 0.0058(17) 0.0045(18) -0.0010(17)
C5 0.068(2) 0.058(2) 0.068(2) 0.0037(19) 0.008(2) -0.0086(18)
C11 0.050(2) 0.067(2) 0.077(3) 0.003(2) 0.0175(18) -0.0062(17)
C9 0.053(2) 0.063(2) 0.069(2) 0.0001(19) 0.0182(18) -0.0091(17)
C7 0.066(2) 0.057(2) 0.065(2) 0.0027(18) 0.008(2) -0.0049(19)
C4 0.070(2) 0.064(2) 0.072(3) 0.002(2) 0.011(2) -0.0096(19)
C14 0.040(2) 0.098(3) 0.079(3) 0.006(2) 0.0076(19) 0.000(2)
C1 0.069(2) 0.063(2) 0.063(2) 0.0034(19) 0.009(2) 0.0024(19)
C10 0.060(2) 0.062(2) 0.076(3) -0.002(2) 0.017(2) -0.0179(18)
C3 0.082(3) 0.055(2) 0.078(3) -0.004(2) 0.012(2) -0.008(2)
C15 0.041(2) 0.115(4) 0.089(3) 0.028(3) 0.010(2) 0.004(2)
C16 0.050(2) 0.139(5) 0.122(4) 0.051(4) 0.017(3) 0.010(3)
C17 0.091(4) 0.179(7) 0.182(7) 0.107(6) 0.042(4) 0.018(4)
O7 0.187(4) 0.086(3) 0.170(4) 0.006(3) 0.059(3) -0.063(3)
N6 0.115(3) 0.064(2) 0.144(4) 0.019(2) 0.072(3) 0.000(2)
C19 0.39(2) 0.72(4) 0.107(8) -0.010(14) 0.028(10) 0.21(2)
C20 0.125(5) 0.101(5) 0.277(10) 0.069(6) 0.076(6) 0.014(4)
C18 0.130(7) 0.212(10) 0.296(13) 0.000(9) 0.071(8) -0.037(7)

loop_
_atom_type_symbol
_atom_type_description
_atom_type_scat_dispersion_real
_atom_type_scat_dispersion_imag
_atom_type_scat_source
C C 0.0033 0.0016 'International Tables Vol C Tables 4.2.6.8 and 6.1.1.4'
H H 0.0000 0.0000 'International Tables Vol C Tables 4.2.6.8 and 6.1.1.4'
N N 0.0061 0.0033 'International Tables Vol C Tables 4.2.6.8 and 6.1.1.4'
O O 0.0106 0.0060 'International Tables Vol C Tables 4.2.6.8 and 6.1.1.4'
S S 0.1246 0.1234 'International Tables Vol C Tables 4.2.6.8 and 6.1.1.4'

loop_
_geom_angle_atom_site_label_1
_geom_angle_atom_site_label_2
_geom_angle_atom_site_label_3
_geom_angle
_geom_angle_site_symmetry_1
_geom_angle_site_symmetry_3
_geom_angle_publ_flag
O4 S1 O5 120.13(17) . . ?
O4 S1 N4 104.55(19) . . ?
O5 S1 N4 106.75(18) . . ?
O4 S1 C13 109.64(18) . . ?
O5 S1 C13 108.44(16) . . ?
N4 S1 C13 106.47(17) . . ?
C16 O6 N5 108.8(4) . . ?
C14 N5 O6 105.2(4) . . ?
C7 N3 C8 128.5(3) . . ?
C7 N3 H3N 116(3) . . ?
C8 N3 H3N 115(3) . . ?
C7 N2 C6 127.9(4) . . ?
C7 N2 H2N 117(3) . . ?
C6 N2 H2N 114(3) . . ?
O1 N1 O2 121.6(4) . . ?
O1 N1 C1 120.3(4) . . ?
O2 N1 C1 118.1(4) . . ?
C14 N4 S1 122.3(3) . . ?
C14 N4 H4N 117(3) . . ?
S1 N4 H4N 112(3) . . ?
C11 C13 C12 119.8(3) . . ?
C11 C13 S1 120.4(3) . . ?
C12 C13 S1 119.8(3) . . ?
C9 C12 C13 120.8(3) . . ?
C9 C12 H12 119.6 . . ?
C13 C12 H12 119.6 . . ?
C10 C8 N3 117.0(3) . . ?
C10 C8 C9 119.0(3) . . ?
N3 C8 C9 124.0(3) . . ?
C5 C2 C1 119.6(4) . . ?
C5 C2 H2 120.2 . . ?
C1 C2 H2 120.2 . . ?
C5 C6 N2 124.2(4) . . ?
C5 C6 C4 119.5(4) . . ?
N2 C6 C4 116.2(4) . . ?
C2 C5 C6 120.2(4) . . ?
C2 C5 H5 119.9 . . ?
C6 C5 H5 119.9 . . ?
C10 C11 C13 119.1(3) . . ?
C10 C11 H11 120.5 . . ?
C13 C11 H11 120.5 . . ?
C12 C9 C8 119.7(3) . . ?
C12 C9 H9 120.2 . . ?
C8 C9 H9 120.2 . . ?
O3 C7 N3 125.1(4) . . ?
O3 C7 N2 123.9(4) . . ?
N3 C7 N2 111.0(3) . . ?
C3 C4 C6 119.9(4) . . ?
C3 C4 H4 120.1 . . ?
C6 C4 H4 120.1 . . ?
N5 C14 N4 118.7(4) . . ?
N5 C14 C15 110.8(4) . . ?
N4 C14 C15 130.5(4) . . ?
C3 C1 C2 121.2(4) . . ?
C3 C1 N1 119.6(4) . . ?
C2 C1 N1 119.2(4) . . ?
C11 C10 C8 121.7(3) . . ?
C11 C10 H10 119.2 . . ?
C8 C10 H10 119.2 . . ?
C1 C3 C4 119.5(4) . . ?
C1 C3 H3 120.2 . . ?
C4 C3 H3 120.2 . . ?
C16 C15 C14 105.8(4) . . ?
C16 C15 H15 127.1 . . ?
C14 C15 H15 127.1 . . ?
O6 C16 C15 109.3(4) . . ?
O6 C16 C17 116.3(5) . . ?
C15 C16 C17 134.5(4) . . ?
C16 C17 H17A 109.5 . . ?
C16 C17 H17B 109.5 . . ?
H17A C17 H17B 109.5 . . ?
C16 C17 H17C 109.5 . . ?
H17A C17 H17C 109.5 . . ?
H17B C17 H17C 109.5 . . ?
C20 N6 C19 130.1(11) . . ?
C20 N6 C18 114.9(7) . . ?
C19 N6 C18 112.4(10) . . ?
N6 C19 H19A 109.5 . . ?
N6 C19 H19B 109.5 . . ?
H19A C19 H19B 109.5 . . ?
N6 C19 H19C 109.5 . . ?
H19A C19 H19C 109.5 . . ?
H19B C19 H19C 109.5 . . ?
O7 C20 N6 139.8(11) . . ?
O7 C20 H20 110.1 . . ?
N6 C20 H20 110.1 . . ?
N6 C18 H18A 109.5 . . ?
N6 C18 H18B 109.5 . . ?
H18A C18 H18B 109.5 . . ?
N6 C18 H18C 109.5 . . ?
H18A C18 H18C 109.5 . . ?
H18B C18 H18C 109.5 . . ?

loop_
_geom_bond_atom_site_label_1
_geom_bond_atom_site_label_2
_geom_bond_distance
_geom_bond_site_symmetry_2
_geom_bond_publ_flag
S1 O4 1.425(3) . ?
S1 O5 1.425(3) . ?
S1 N4 1.645(4) . ?
S1 C13 1.751(4) . ?
O6 C16 1.321(5) . ?
O6 N5 1.404(6) . ?
O3 C7 1.211(4) . ?
O2 N1 1.212(5) . ?
O1 N1 1.209(5) . ?
N5 C14 1.288(5) . ?
N3 C7 1.375(5) . ?
N3 C8 1.384(5) . ?
N3 H3N 0.77(4) . ?
N2 C7 1.385(5) . ?
N2 C6 1.393(5) . ?
N2 H2N 0.80(4) . ?
N1 C1 1.447(5) . ?
N4 C14 1.386(5) . ?
N4 H4N 0.85(5) . ?
C13 C11 1.385(5) . ?
C13 C12 1.386(5) . ?
C12 C9 1.373(5) . ?
C12 H12 0.9300 . ?
C8 C10 1.379(5) . ?
C8 C9 1.396(5) . ?
C2 C5 1.375(5) . ?
C2 C1 1.379(5) . ?
C2 H2 0.9300 . ?
C6 C5 1.385(5) . ?
C6 C4 1.400(5) . ?
C5 H5 0.9300 . ?
C11 C10 1.376(5) . ?
C11 H11 0.9300 . ?
C9 H9 0.9300 . ?
C4 C3 1.379(6) . ?
C4 H4 0.9300 . ?
C14 C15 1.398(6) . ?
C1 C3 1.373(5) . ?
C10 H10 0.9300 . ?
C3 H3 0.9300 . ?
C15 C16 1.322(6) . ?
C15 H15 0.9300 . ?
C16 C17 1.492(7) . ?
C17 H17A 0.9600 . ?
C17 H17B 0.9600 . ?
C17 H17C 0.9600 . ?
O7 C20 1.089(7) . ?
N6 C20 1.265(8) . ?
N6 C19 1.324(10) . ?
N6 C18 1.471(9) . ?
C19 H19A 0.9600 . ?
C19 H19B 0.9600 . ?
C19 H19C 0.9600 . ?
C20 H20 0.9300 . ?
C18 H18A 0.9600 . ?
C18 H18B 0.9600 . ?
C18 H18C 0.9600 . ?

loop_
_geom_torsion_atom_site_label_1
_geom_torsion_atom_site_label_2
_geom_torsion_atom_site_label_3
_geom_torsion_atom_site_label_4
_geom_torsion
_geom_torsion_site_symmetry_1
_geom_torsion_site_symmetry_2
_geom_torsion_site_symmetry_3
_geom_torsion_site_symmetry_4
_geom_torsion_publ_flag
C16 O6 N5 C14 -2.0(8) . . . . ?
O4 S1 N4 C14 176.6(3) . . . . ?
O5 S1 N4 C14 -55.1(4) . . . . ?
C13 S1 N4 C14 60.5(4) . . . . ?
O4 S1 C13 C11 147.7(3) . . . . ?
O5 S1 C13 C11 14.8(3) . . . . ?
N4 S1 C13 C11 -99.8(3) . . . . ?
O4 S1 C13 C12 -35.1(3) . . . . ?
O5 S1 C13 C12 -168.0(3) . . . . ?
N4 S1 C13 C12 77.5(3) . . . . ?
C11 C13 C12 C9 0.9(6) . . . . ?
S1 C13 C12 C9 -176.3(3) . . . . ?
C7 N3 C8 C10 173.0(4) . . . . ?
C7 N3 C8 C9 -7.2(6) . . . . ?
C7 N2 C6 C5 14.0(6) . . . . ?
C7 N2 C6 C4 -167.1(4) . . . . ?
C1 C2 C5 C6 0.8(6) . . . . ?
N2 C6 C5 C2 179.1(4) . . . . ?
C4 C6 C5 C2 0.2(6) . . . . ?
C12 C13 C11 C10 -0.5(6) . . . . ?
S1 C13 C11 C10 176.7(3) . . . . ?
C13 C12 C9 C8 0.0(6) . . . . ?
C10 C8 C9 C12 -1.3(6) . . . . ?
N3 C8 C9 C12 178.8(4) . . . . ?
C8 N3 C7 O3 1.4(7) . . . . ?
C8 N3 C7 N2 -179.4(4) . . . . ?
C6 N2 C7 O3 -2.5(7) . . . . ?
C6 N2 C7 N3 178.2(4) . . . . ?
C5 C6 C4 C3 -0.7(6) . . . . ?
N2 C6 C4 C3 -179.7(4) . . . . ?
O6 N5 C14 N4 -177.0(5) . . . . ?
O6 N5 C14 C15 2.3(7) . . . . ?
S1 N4 C14 N5 -146.9(5) . . . . ?
S1 N4 C14 C15 34.1(7) . . . . ?
C5 C2 C1 C3 -1.3(6) . . . . ?
C5 C2 C1 N1 179.3(4) . . . . ?
O1 N1 C1 C3 -173.4(4) . . . . ?
O2 N1 C1 C3 5.7(7) . . . . ?
O1 N1 C1 C2 5.9(6) . . . . ?
O2 N1 C1 C2 -175.0(5) . . . . ?
C13 C11 C10 C8 -0.9(6) . . . . ?
N3 C8 C10 C11 -178.4(4) . . . . ?
C9 C8 C10 C11 1.8(6) . . . . ?
C2 C1 C3 C4 0.8(6) . . . . ?
N1 C1 C3 C4 -179.8(4) . . . . ?
C6 C4 C3 C1 0.2(6) . . . . ?
N5 C14 C15 C16 -1.7(7) . . . . ?
N4 C14 C15 C16 177.4(5) . . . . ?
N5 O6 C16 C15 1.0(8) . . . . ?
N5 O6 C16 C17 -179.8(6) . . . . ?
C14 C15 C16 O6 0.3(7) . . . . ?
C14 C15 C16 C17 -178.6(7) . . . . ?
C19 N6 C20 O7 33.4(17) . . . . ?
C18 N6 C20 O7 -166.7(10) . . . . ?
